data_4038390
loop_
_publ_author_name
'Chang, Meng-Yang'
'Tsai, Yu-Lin'
'Chen, Hsing-Yin'

_publ_section_title
;
 CuBr<sub>2</sub>-Mediated One-Pot Synthesis of Sulfonyl
 9-Fluorenylidenes.
;
_journal_name_full 'The Journal of organic chemistry'
_journal_paper_doi 10.1021/acs.joc.0c00035
_journal_year 2020
_chemical_absolute_configuration rm
_chemical_formula_sum 'C19 H22 Cl2 O4'
_chemical_formula_weight 385.26
_space_group_crystal_system orthorhombic
_space_group_IT_number 31
_space_group_name_Hall 'P 2ac -2'
_space_group_name_H-M_alt 'P m n 21'
_atom_sites_solution_hydrogens mixed
_audit_creation_method SHELXL-2014/6
_cell_angle_alpha 90
_cell_angle_beta 90
_cell_angle_gamma 90
_cell_formula_units_Z 2
_cell_length_a 14.7692(17)
_cell_length_b 10.2619(12)
_cell_length_c 5.9666(6)
_cell_measurement_reflns_used 6148
_cell_measurement_temperature 100(2)
_cell_measurement_theta_max 26.5106
_cell_measurement_theta_min 2.4168
_cell_volume 904.30(17)
_computing_cell_refinement 'SAINT V8.34A (Bruker AXS Inc., 2013)'
_computing_data_collection 'Bruker APEX2'
_computing_data_reduction 'SAINT V8.34A (Bruker AXS Inc., 2013)'
_computing_molecular_graphics 'Bruker SHELXTL'
_computing_publication_material 'Bruker SHELXTL'
_computing_structure_refinement 'SHELXL-2014/6 (Sheldrick, 2014)'
_diffrn_ambient_temperature 100(2)
_diffrn_detector_area_resol_mean 8.3333
_diffrn_measured_fraction_theta_full 1.000
_diffrn_measured_fraction_theta_max 0.992
_diffrn_measurement_device_type 'Bruker APEX-II CCD'
_diffrn_measurement_method '\f and \w scans'
_diffrn_radiation_type MoK\a
_diffrn_radiation_wavelength 0.71073
_diffrn_reflns_av_R_equivalents 0.0451
_diffrn_reflns_av_unetI/netI 0.0346
_diffrn_reflns_Laue_measured_fraction_full 1.000
_diffrn_reflns_Laue_measured_fraction_max 0.992
_diffrn_reflns_limit_h_max 18
_diffrn_reflns_limit_h_min -18
_diffrn_reflns_limit_k_max 12
_diffrn_reflns_limit_k_min -11
_diffrn_reflns_limit_l_max 7
_diffrn_reflns_limit_l_min -7
_diffrn_reflns_number 10238
_diffrn_reflns_point_group_measured_fraction_full 1.000
_diffrn_reflns_point_group_measured_fraction_max 0.991
_diffrn_reflns_theta_full 25.242
_diffrn_reflns_theta_max 26.640
_diffrn_reflns_theta_min 1.985
_exptl_absorpt_coefficient_mu 0.380
_exptl_absorpt_correction_T_max 0.7454
_exptl_absorpt_correction_T_min 0.5637
_exptl_absorpt_correction_type multi-scan
_exptl_absorpt_process_details 'SADABS V2014/4 (Bruker AXS Inc.)'
_exptl_crystal_colour colorless
_exptl_crystal_density_diffrn 1.415
_exptl_crystal_density_meas ?
_exptl_crystal_density_method 'not measured'
_exptl_crystal_description lump
_exptl_crystal_F_000 404
_exptl_crystal_size_max 0.25
_exptl_crystal_size_mid 0.24
_exptl_crystal_size_min 0.20
_refine_diff_density_max 0.380
_refine_diff_density_min -0.234
_refine_diff_density_rms 0.048
_refine_ls_abs_structure_details
;
 Refined as an inversion twin.
;
_refine_ls_abs_structure_Flack 0.25(8)
_refine_ls_extinction_method none
_refine_ls_goodness_of_fit_ref 1.064
_refine_ls_hydrogen_treatment constr
_refine_ls_matrix_type full
_refine_ls_number_parameters 124
_refine_ls_number_reflns 1903
_refine_ls_number_restraints 1
_refine_ls_restrained_S_all 1.063
_refine_ls_R_factor_all 0.0304
_refine_ls_R_factor_gt 0.0293
_refine_ls_shift/su_max 0.003
_refine_ls_shift/su_mean 0.000
_refine_ls_structure_factor_coef Fsqd
_refine_ls_weighting_details 'w=1/[\s^2^(Fo^2^)+(0.0463P)^2^+0.1676P] where P=(Fo^2^+2Fc^2^)/3'
_refine_ls_weighting_scheme calc
_refine_ls_wR_factor_gt 0.0788
_refine_ls_wR_factor_ref 0.0795
_reflns_Friedel_coverage 0.819
_reflns_Friedel_fraction_full 1.000
_reflns_Friedel_fraction_max 0.990
_reflns_number_gt 1847
_reflns_number_total 1903
_reflns_threshold_expression 'I > 2\s(I)'
_cod_data_source_file jo0c00035_si_001.cif
_cod_data_source_block 181210LT_a
_cod_depositor_comments
;
The following automatic conversions were performed:

data item '_exptl_crystal_density_meas' value 'not measured' was
changed to '?' -- the value is perceived as not measured.

Automatic conversion script
Id: cif_fix_values 7556 2019-12-06 15:28:31Z antanas 
;
_cod_database_code 4038390
_shelx_space_group_comment
;
The symmetry employed for this shelxl refinement is uniquely defined
by the following loop, which should always be used as a source of
symmetry information in preference to the above space-group names.
They are only intended as comments.
;
_shelxl_version_number 2014/6

loop_
_space_group_symop_operation_xyz
'x, y, z'
'-x+1/2, -y, z+1/2'
'x+1/2, -y, z+1/2'
'-x, y, z'

loop_
_atom_site_label
_atom_site_type_symbol
_atom_site_fract_x
_atom_site_fract_y
_atom_site_fract_z
_atom_site_U_iso_or_equiv
_atom_site_adp_type
_atom_site_occupancy
_atom_site_site_symmetry_order
_atom_site_calc_flag
_atom_site_refinement_flags_posn
_atom_site_refinement_flags_adp
_atom_site_refinement_flags_occupancy
_atom_site_disorder_assembly
_atom_site_disorder_group
Cl2 Cl 0.0000 0.90598(8) 0.81697(15) 0.0221(2) Uani 1 2 d S T P . .
Cl1 Cl 0.0000 1.03036(9) 0.37560(16) 0.0291(3) Uani 1 2 d S T P . .
O1 O 0.82474(11) 0.68967(17) 0.6653(3) 0.0162(4) Uani 1 1 d . . . . .
O2 O 0.77269(10) 0.82385(16) 0.3260(3) 0.0159(4) Uani 1 1 d . . . . .
C3 C 0.73309(15) 0.6916(2) 0.6310(4) 0.0131(5) Uani 1 1 d . . . . .
C4 C 0.70420(16) 0.7658(2) 0.4438(4) 0.0138(5) Uani 1 1 d . . . . .
C5 C 0.61272(14) 0.7763(2) 0.3935(4) 0.0132(5) Uani 1 1 d . . . . .
H5 H 0.5932 0.8243 0.2663 0.016 Uiso 1 1 calc R U . . .
C1 C 0.57905(15) 0.6424(2) 0.7186(4) 0.0144(5) Uani 1 1 d . . . . .
C6 C 0.54974(15) 0.7147(2) 0.5334(5) 0.0137(5) Uani 1 1 d . . . . .
C2 C 0.67068(15) 0.6288(2) 0.7664(4) 0.0138(5) Uani 1 1 d . . . . .
H2 H 0.6901 0.5774 0.8897 0.017 Uiso 1 1 calc R U . . .
C7 C 0.5000 0.5867(3) 0.8487(7) 0.0158(7) Uani 1 2 d S T P . .
H7 H 0.5000 0.6220 1.0049 0.019 Uiso 1 2 calc R U P . .
C9 C 0.85566(15) 0.6158(2) 0.8536(5) 0.0193(5) Uani 1 1 d . . . . .
H9A H 0.8295 0.6518 0.9913 0.029 Uiso 1 1 calc R U . . .
H9B H 0.9219 0.6203 0.8619 0.029 Uiso 1 1 calc R U . . .
H9C H 0.8368 0.5248 0.8367 0.029 Uiso 1 1 calc R U . . .
C10 C 0.74725(16) 0.9084(3) 0.1449(5) 0.0174(5) Uani 1 1 d . . . . .
H10A H 0.7150 0.8580 0.0304 0.026 Uiso 1 1 calc R U . . .
H10B H 0.8017 0.9473 0.0790 0.026 Uiso 1 1 calc R U . . .
H10C H 0.7077 0.9775 0.2017 0.026 Uiso 1 1 calc R U . . .
C8 C 0.5000 0.4390(3) 0.8547(7) 0.0193(8) Uani 1 2 d S T P . .
C11 C 0.0000 0.8802(4) 0.5235(6) 0.0201(8) Uani 1 2 d S T P . .
H11A H -0.0542 0.8292 0.4811 0.024 Uiso 0.5 1 calc R U P . .
H11B H 0.0542 0.8292 0.4811 0.024 Uiso 0.5 1 calc R U P . .
H8A H 0.5000 0.4061 0.7028 0.080 Uiso 1 2 d S . P . .
H8B H 0.4490 0.4036 0.9436 0.080 Uiso 1 1 d . . . . .

loop_
_atom_site_aniso_label
_atom_site_aniso_U_11
_atom_site_aniso_U_22
_atom_site_aniso_U_33
_atom_site_aniso_U_23
_atom_site_aniso_U_13
_atom_site_aniso_U_12
Cl2 0.0266(4) 0.0180(4) 0.0218(5) 0.0018(4) 0.000 0.000
Cl1 0.0453(5) 0.0207(4) 0.0211(5) 0.0018(4) 0.000 0.000
O1 0.0078(7) 0.0231(9) 0.0175(9) 0.0047(7) -0.0008(7) -0.0007(6)
O2 0.0118(7) 0.0189(8) 0.0170(9) 0.0054(8) 0.0013(7) -0.0030(6)
C3 0.0100(11) 0.0137(11) 0.0156(13) -0.0013(9) 0.0005(9) 0.0015(8)
C4 0.0130(10) 0.0120(10) 0.0164(13) 0.0004(9) 0.0034(9) -0.0017(8)
C5 0.0125(10) 0.0130(10) 0.0141(12) 0.0043(10) 0.0005(9) 0.0004(8)
C1 0.0124(11) 0.0136(12) 0.0171(12) 0.0046(10) 0.0022(9) -0.0001(9)
C6 0.0105(11) 0.0108(10) 0.0199(13) 0.0021(10) -0.0006(9) 0.0002(8)
C2 0.0127(10) 0.0137(10) 0.0150(13) 0.0044(9) -0.0006(9) 0.0010(9)
C7 0.0090(12) 0.0187(16) 0.020(2) 0.0085(15) 0.000 0.000
C9 0.0104(9) 0.0269(12) 0.0206(15) 0.0056(11) -0.0026(10) 0.0005(9)
C10 0.0184(11) 0.0195(12) 0.0142(12) 0.0044(10) 0.0011(10) -0.0029(9)
C8 0.0160(14) 0.0202(16) 0.022(2) 0.0056(16) 0.000 0.000
C11 0.0241(17) 0.0154(16) 0.021(2) -0.0033(15) 0.000 0.000

loop_
_atom_type_symbol
_atom_type_description
_atom_type_scat_dispersion_real
_atom_type_scat_dispersion_imag
_atom_type_scat_source
C C 0.0033 0.0016 'International Tables Vol C Tables 4.2.6.8 and 6.1.1.4'
H H 0.0000 0.0000 'International Tables Vol C Tables 4.2.6.8 and 6.1.1.4'
O O 0.0106 0.0060 'International Tables Vol C Tables 4.2.6.8 and 6.1.1.4'
Cl Cl 0.1484 0.1585 'International Tables Vol C Tables 4.2.6.8 and 6.1.1.4'

loop_
_geom_angle_atom_site_label_1
_geom_angle_atom_site_label_2
_geom_angle_atom_site_label_3
_geom_angle
_geom_angle_site_symmetry_1
_geom_angle_site_symmetry_3
_geom_angle_publ_flag
C3 O1 C9 116.15(18) . . ?
C4 O2 C10 117.16(18) . . ?
O1 C3 C2 124.3(2) . . ?
O1 C3 C4 115.0(2) . . ?
C2 C3 C4 120.6(2) . . ?
O2 C4 C5 125.1(2) . . ?
O2 C4 C3 114.6(2) . . ?
C5 C4 C3 120.3(2) . . ?
C4 C5 C6 118.8(2) . . ?
C4 C5 H5 120.6 . . ?
C6 C5 H5 120.6 . . ?
C2 C1 C6 121.1(2) . . ?
C2 C1 C7 127.4(2) . . ?
C6 C1 C7 111.5(2) . . ?
C1 C6 C5 120.3(2) . . ?
C1 C6 C6 108.03(13) . 4_655 ?
C5 C6 C6 131.62(14) . 4_655 ?
C3 C2 C1 118.8(2) . . ?
C3 C2 H2 120.6 . . ?
C1 C2 H2 120.6 . . ?
C1 C7 C1 100.9(3) . 4_655 ?
C1 C7 C8 112.9(2) . . ?
C1 C7 C8 112.9(2) 4_655 . ?
C1 C7 H7 109.9 . . ?
C1 C7 H7 109.9 4_655 . ?
C8 C7 H7 109.9 . . ?
O1 C9 H9A 109.5 . . ?
O1 C9 H9B 109.5 . . ?
H9A C9 H9B 109.5 . . ?
O1 C9 H9C 109.5 . . ?
H9A C9 H9C 109.5 . . ?
H9B C9 H9C 109.5 . . ?
O2 C10 H10A 109.5 . . ?
O2 C10 H10B 109.5 . . ?
H10A C10 H10B 109.5 . . ?
O2 C10 H10C 109.5 . . ?
H10A C10 H10C 109.5 . . ?
H10B C10 H10C 109.5 . . ?
C7 C8 H8A 109.1 . . ?
C7 C8 H8B 112.3 . . ?
H8A C8 H8B 111.9 . . ?
Cl2 C11 Cl1 111.2(2) . . ?
Cl2 C11 H11A 109.4 . . ?
Cl1 C11 H11A 109.4 . . ?
Cl2 C11 H11B 109.4 . . ?
Cl1 C11 H11B 109.4 . . ?
H11A C11 H11B 108.0 . . ?

loop_
_geom_bond_atom_site_label_1
_geom_bond_atom_site_label_2
_geom_bond_distance
_geom_bond_site_symmetry_2
_geom_bond_publ_flag
Cl2 C11 1.771(4) . ?
Cl1 C11 1.775(4) . ?
O1 C3 1.369(3) . ?
O1 C9 1.430(3) . ?
O2 C4 1.369(3) . ?
O2 C10 1.436(3) . ?
C3 C2 1.385(3) . ?
C3 C4 1.417(4) . ?
C4 C5 1.388(3) . ?
C5 C6 1.401(3) . ?
C5 H5 0.9500 . ?
C1 C2 1.390(3) . ?
C1 C6 1.399(4) . ?
C1 C7 1.515(3) . ?
C6 C6 1.469(4) 4_655 ?
C2 H2 0.9500 . ?
C7 C1 1.515(3) 4_655 ?
C7 C8 1.516(5) . ?
C7 H7 1.0000 . ?
C9 H9A 0.9800 . ?
C9 H9B 0.9800 . ?
C9 H9C 0.9800 . ?
C10 H10A 0.9800 . ?
C10 H10B 0.9800 . ?
C10 H10C 0.9800 . ?
C8 H8A 0.9674 . ?
C8 H8B 0.9902 . ?
C11 H11A 0.9900 . ?
C11 H11B 0.9900 . ?
